data_7013259
loop_
_publ_author_name
'Wei, Pingrong'
'Chan, Katie T. K.'
'Stephan, Douglas W.'

_publ_section_title
;
 Metallated triphenylphosphinimine complexes
;
_journal_issue 19
_journal_name_full 'Dalton Transactions'
_journal_page_first 3804
_journal_paper_doi 10.1039/b305877h
_journal_year 2003
_chemical_formula_sum 'C48 H38 Cl2 N2 P2 Pd2'
_chemical_formula_weight 988.44
_space_group_IT_number 15
_symmetry_cell_setting monoclinic
_symmetry_space_group_name_Hall '-C 2yc'
_symmetry_space_group_name_H-M 'C 1 2/c 1'
_atom_sites_solution_hydrogens geom
_atom_sites_solution_primary direct
_atom_sites_solution_secondary difmap
_audit_creation_method SHELXL-97
_cell_angle_alpha 90.00
_cell_angle_beta 99.363(12)
_cell_angle_gamma 90.00
_cell_formula_units_Z 4
_cell_length_a 12.509(8)
_cell_length_b 14.847(9)
_cell_length_c 22.963(13)
_cell_measurement_temperature 293(2)
_cell_measurement_theta_max 25.0
_cell_measurement_theta_min 2.0
_cell_volume 4208(4)
_computing_structure_refinement 'SHELXL-97 (Sheldrick, 1997)'
_computing_structure_solution 'SHELXS-97 (Sheldrick, 1990)'
_diffrn_ambient_temperature 293(2)
_diffrn_measured_fraction_theta_full 0.997
_diffrn_measured_fraction_theta_max 0.997
_diffrn_radiation_monochromator graphite
_diffrn_radiation_source 'fine-focus sealed tube'
_diffrn_radiation_type MoK\a
_diffrn_radiation_wavelength 0.71073
_diffrn_reflns_av_R_equivalents 0.0209
_diffrn_reflns_av_sigmaI/netI 0.0303
_diffrn_reflns_limit_h_max 13
_diffrn_reflns_limit_h_min -13
_diffrn_reflns_limit_k_max 16
_diffrn_reflns_limit_k_min -16
_diffrn_reflns_limit_l_max 25
_diffrn_reflns_limit_l_min -20
_diffrn_reflns_number 8873
_diffrn_reflns_theta_full 23.23
_diffrn_reflns_theta_max 23.23
_diffrn_reflns_theta_min 2.15
_exptl_absorpt_coefficient_mu 1.094
_exptl_absorpt_correction_T_max 0.256602
_exptl_absorpt_correction_T_min 0.173671
_exptl_absorpt_correction_type sadabs
_exptl_crystal_density_diffrn 1.560
_exptl_crystal_density_method 'not measured'
_exptl_crystal_F_000 1984
_exptl_crystal_size_max 0.27
_exptl_crystal_size_mid 0.25
_exptl_crystal_size_min 0.21
_refine_diff_density_max 0.214
_refine_diff_density_min -0.300
_refine_diff_density_rms 0.044
_refine_ls_extinction_method none
_refine_ls_goodness_of_fit_ref 1.056
_refine_ls_hydrogen_treatment mixed
_refine_ls_matrix_type full
_refine_ls_number_parameters 253
_refine_ls_number_reflns 3008
_refine_ls_number_restraints 0
_refine_ls_restrained_S_all 1.056
_refine_ls_R_factor_all 0.0289
_refine_ls_R_factor_gt 0.0193
_refine_ls_shift/su_max 0.001
_refine_ls_shift/su_mean 0.000
_refine_ls_structure_factor_coef Fsqd
_refine_ls_weighting_details 'calc w=1/[\s^2^(Fo^2^)+(0.0156P)^2^+0.0000P] where P=(Fo^2^+2Fc^2^)/3'
_refine_ls_weighting_scheme calc
_refine_ls_wR_factor_gt 0.0367
_refine_ls_wR_factor_ref 0.0373
_reflns_number_gt 2377
_reflns_number_total 3008
_reflns_threshold_expression >2sigma(I)
_cod_data_source_file b305877h.txt
_cod_data_source_block '_{(C6H4PPh2NPh)PdCl]2'
_cod_original_sg_symbol_H-M C2/c
_cod_database_code 7013259

loop_
_symmetry_equiv_pos_as_xyz
'x, y, z'
'-x, y, -z+1/2'
'x+1/2, y+1/2, z'
'-x+1/2, y+1/2, -z+1/2'
'-x, -y, -z'
'x, -y, z-1/2'
'-x+1/2, -y+1/2, -z'
'x+1/2, -y+1/2, z-1/2'

loop_
_atom_site_label
_atom_site_type_symbol
_atom_site_fract_x
_atom_site_fract_y
_atom_site_fract_z
_atom_site_U_iso_or_equiv
_atom_site_adp_type
_atom_site_occupancy
_atom_site_symmetry_multiplicity
_atom_site_calc_flag
_atom_site_refinement_flags
_atom_site_disorder_assembly
_atom_site_disorder_group
Pd1 Pd 0.120444(16) 0.471588(12) 0.275016(8) 0.03894(7) Uani 1 1 d . . .
Cl1 Cl 0.03895(5) 0.40739(4) 0.18513(3) 0.05037(18) Uani 1 1 d . . .
P1 P 0.23392(6) 0.62417(4) 0.34751(3) 0.04454(18) Uani 1 1 d . . .
N1 N 0.19167(16) 0.52267(13) 0.35475(8) 0.0455(5) Uani 1 1 d . . .
C1 C 0.2741(2) 0.61907(16) 0.27650(11) 0.0410(6) Uani 1 1 d . . .
C2 C 0.3416(2) 0.68189(17) 0.25557(12) 0.0514(7) Uani 1 1 d . . .
H2A H 0.3713 0.7289 0.2797 0.062 Uiso 1 1 calc R . .
C3 C 0.3642(2) 0.6740(2) 0.19875(14) 0.0598(8) Uani 1 1 d . . .
H3A H 0.4096 0.7152 0.1845 0.072 Uiso 1 1 calc R . .
C4 C 0.3184(2) 0.6040(2) 0.16334(13) 0.0603(8) Uani 1 1 d . . .
H4A H 0.3336 0.5983 0.1252 0.072 Uiso 1 1 calc R . .
C5 C 0.2501(2) 0.54209(18) 0.18386(12) 0.0504(7) Uani 1 1 d . . .
H5A H 0.2197 0.4961 0.1590 0.061 Uiso 1 1 calc R . .
C6 C 0.22618(19) 0.54759(15) 0.24100(11) 0.0390(6) Uani 1 1 d . . .
C7 C 0.1295(2) 0.70938(17) 0.34469(11) 0.0487(7) Uani 1 1 d . . .
C8 C 0.1505(3) 0.80095(19) 0.33783(15) 0.0761(10) Uani 1 1 d . . .
H8A H 0.2211 0.8207 0.3379 0.091 Uiso 1 1 calc R . .
C9 C 0.0660(3) 0.8618(2) 0.33102(17) 0.0925(12) Uani 1 1 d . . .
H9A H 0.0804 0.9227 0.3270 0.111 Uiso 1 1 calc R . .
C10 C -0.0395(3) 0.8337(2) 0.33008(14) 0.0778(10) Uani 1 1 d . . .
H10A H -0.0957 0.8754 0.3253 0.093 Uiso 1 1 calc R . .
C11 C -0.0610(2) 0.7435(2) 0.33632(12) 0.0639(8) Uani 1 1 d . . .
H11A H -0.1319 0.7241 0.3356 0.077 Uiso 1 1 calc R . .
C12 C 0.0232(2) 0.68157(18) 0.34366(11) 0.0517(7) Uani 1 1 d . . .
H12A H 0.0083 0.6208 0.3479 0.062 Uiso 1 1 calc R . .
C13 C 0.3468(2) 0.64902(18) 0.40491(11) 0.0490(7) Uani 1 1 d . . .
C14 C 0.4332(2) 0.59003(19) 0.41122(12) 0.0557(8) Uani 1 1 d . . .
H14A H 0.4353 0.5457 0.3828 0.067 Uiso 1 1 calc R . .
C15 C 0.5170(2) 0.5950(2) 0.45861(13) 0.0620(8) Uani 1 1 d . . .
H15A H 0.5746 0.5547 0.4618 0.074 Uiso 1 1 calc R . .
C16 C 0.5143(3) 0.6597(3) 0.50061(14) 0.0836(11) Uani 1 1 d . . .
H16A H 0.5695 0.6632 0.5330 0.100 Uiso 1 1 calc R . .
C17 C 0.4306(3) 0.7190(3) 0.49484(17) 0.1176(16) Uani 1 1 d . . .
H17A H 0.4299 0.7636 0.5232 0.141 Uiso 1 1 calc R . .
C18 C 0.3458(3) 0.7147(2) 0.44751(15) 0.0935(12) Uani 1 1 d . . .
H18A H 0.2889 0.7557 0.4445 0.112 Uiso 1 1 calc R . .
C19 C 0.17920(19) 0.48211(19) 0.40885(11) 0.0471(7) Uani 1 1 d . . .
C20 C 0.1874(2) 0.3886(2) 0.41312(13) 0.0614(8) Uani 1 1 d . . .
H20A H 0.2029 0.3553 0.3812 0.074 Uiso 1 1 calc R . .
C21 C 0.1728(3) 0.3453(3) 0.46415(19) 0.0899(12) Uani 1 1 d . . .
H21A H 0.1771 0.2828 0.4661 0.108 Uiso 1 1 calc R . .
C22 C 0.1519(3) 0.3930(4) 0.51256(18) 0.0997(14) Uani 1 1 d . . .
H22A H 0.1424 0.3629 0.5469 0.120 Uiso 1 1 calc R . .
C23 C 0.1453(3) 0.4848(3) 0.50985(14) 0.0900(11) Uani 1 1 d . . .
H23A H 0.1321 0.5174 0.5425 0.108 Uiso 1 1 calc R . .
C24 C 0.1583(2) 0.5297(2) 0.45781(12) 0.0664(8) Uani 1 1 d . . .
H24A H 0.1529 0.5922 0.4560 0.080 Uiso 1 1 calc R . .

loop_
_atom_site_aniso_label
_atom_site_aniso_U_11
_atom_site_aniso_U_22
_atom_site_aniso_U_33
_atom_site_aniso_U_23
_atom_site_aniso_U_13
_atom_site_aniso_U_12
Pd1 0.03992(12) 0.03297(10) 0.04195(12) -0.00340(11) 0.00077(8) -0.00160(11)
Cl1 0.0470(4) 0.0468(4) 0.0531(4) -0.0157(3) -0.0043(3) 0.0070(3)
P1 0.0427(5) 0.0447(4) 0.0460(5) -0.0105(3) 0.0067(3) -0.0085(3)
N1 0.0518(14) 0.0465(12) 0.0369(13) -0.0037(11) 0.0033(10) -0.0122(12)
C1 0.0362(16) 0.0401(15) 0.0464(17) -0.0009(12) 0.0058(12) -0.0025(13)
C2 0.0423(18) 0.0534(17) 0.057(2) 0.0002(15) 0.0026(14) -0.0051(14)
C3 0.0384(19) 0.072(2) 0.070(2) 0.0202(18) 0.0109(16) -0.0012(16)
C4 0.047(2) 0.088(2) 0.0489(19) 0.0051(17) 0.0157(15) 0.0070(18)
C5 0.0436(18) 0.0558(18) 0.0521(18) -0.0071(14) 0.0082(13) 0.0041(15)
C6 0.0355(15) 0.0404(15) 0.0412(16) 0.0014(12) 0.0064(12) 0.0043(12)
C7 0.0439(19) 0.0479(17) 0.0545(18) -0.0119(13) 0.0085(14) -0.0080(14)
C8 0.050(2) 0.0523(19) 0.130(3) -0.0155(19) 0.0259(19) -0.0078(17)
C9 0.065(3) 0.0479(19) 0.168(4) -0.010(2) 0.029(2) -0.0049(19)
C10 0.060(2) 0.061(2) 0.114(3) -0.0156(19) 0.016(2) 0.0048(18)
C11 0.043(2) 0.069(2) 0.079(2) -0.0155(17) 0.0111(16) -0.0110(17)
C12 0.048(2) 0.0489(16) 0.0576(19) -0.0124(14) 0.0078(14) -0.0098(15)
C13 0.0445(19) 0.0567(17) 0.0465(18) -0.0135(14) 0.0100(13) -0.0108(15)
C14 0.061(2) 0.0562(18) 0.050(2) -0.0084(14) 0.0094(16) -0.0062(16)
C15 0.049(2) 0.080(2) 0.056(2) 0.0068(18) 0.0055(16) -0.0016(17)
C16 0.055(3) 0.132(3) 0.060(2) -0.025(2) -0.0037(18) -0.015(2)
C17 0.067(3) 0.159(4) 0.116(3) -0.093(3) -0.016(2) 0.009(3)
C18 0.057(2) 0.113(3) 0.103(3) -0.065(2) -0.009(2) 0.009(2)
C19 0.0375(16) 0.0620(19) 0.0390(17) 0.0025(15) -0.0023(12) -0.0068(15)
C20 0.048(2) 0.069(2) 0.062(2) 0.0197(16) -0.0052(15) -0.0008(16)
C21 0.077(3) 0.094(3) 0.089(3) 0.044(3) -0.013(2) -0.003(2)
C22 0.079(3) 0.146(4) 0.069(3) 0.051(3) -0.006(2) -0.019(3)
C23 0.074(3) 0.147(4) 0.048(2) 0.004(2) 0.0082(16) -0.015(3)
C24 0.066(2) 0.086(2) 0.047(2) 0.0029(19) 0.0081(15) -0.0088(19)

loop_
_atom_type_symbol
_atom_type_description
_atom_type_scat_dispersion_real
_atom_type_scat_dispersion_imag
_atom_type_scat_source
C C 0.0033 0.0016 'International Tables Vol C Tables 4.2.6.8 and 6.1.1.4'
H H 0.0000 0.0000 'International Tables Vol C Tables 4.2.6.8 and 6.1.1.4'
N N 0.0061 0.0033 'International Tables Vol C Tables 4.2.6.8 and 6.1.1.4'
P P 0.1023 0.0942 'International Tables Vol C Tables 4.2.6.8 and 6.1.1.4'
Cl Cl 0.1484 0.1585 'International Tables Vol C Tables 4.2.6.8 and 6.1.1.4'
Pd Pd -0.9988 1.0072 'International Tables Vol C Tables 4.2.6.8 and 6.1.1.4'

loop_
_geom_angle_atom_site_label_1
_geom_angle_atom_site_label_2
_geom_angle_atom_site_label_3
_geom_angle
_geom_angle_site_symmetry_1
_geom_angle_site_symmetry_3
_geom_angle_publ_flag
C6 Pd1 N1 85.45(10) . . ?
C6 Pd1 Cl1 96.09(8) . . ?
N1 Pd1 Cl1 177.79(6) . . ?
C6 Pd1 Cl1 166.98(7) . 2 ?
N1 Pd1 Cl1 94.04(7) . 2 ?
Cl1 Pd1 Cl1 84.81(4) . 2 ?
C6 Pd1 Pd1 122.10(7) . 2 ?
N1 Pd1 Pd1 126.68(6) . 2 ?
Cl1 Pd1 Pd1 53.66(2) . 2 ?
Cl1 Pd1 Pd1 48.88(3) 2 2 ?
Pd1 Cl1 Pd1 77.46(4) . 2 ?
N1 P1 C1 101.54(10) . . ?
N1 P1 C13 110.22(12) . . ?
C1 P1 C13 111.88(13) . . ?
N1 P1 C7 114.15(12) . . ?
C1 P1 C7 107.79(12) . . ?
C13 P1 C7 110.91(13) . . ?
C19 N1 P1 125.01(17) . . ?
C19 N1 Pd1 122.32(16) . . ?
P1 N1 Pd1 110.84(11) . . ?
C2 C1 C6 121.9(2) . . ?
C2 C1 P1 124.25(19) . . ?
C6 C1 P1 113.80(19) . . ?
C3 C2 C1 119.7(3) . . ?
C2 C3 C4 119.3(3) . . ?
C3 C4 C5 121.1(3) . . ?
C4 C5 C6 121.2(3) . . ?
C5 C6 C1 116.8(2) . . ?
C5 C6 Pd1 126.39(19) . . ?
C1 C6 Pd1 116.50(18) . . ?
C12 C7 C8 119.0(3) . . ?
C12 C7 P1 118.4(2) . . ?
C8 C7 P1 122.3(2) . . ?
C9 C8 C7 119.6(3) . . ?
C8 C9 C10 121.1(3) . . ?
C11 C10 C9 119.6(3) . . ?
C10 C11 C12 120.0(3) . . ?
C11 C12 C7 120.7(3) . . ?
C14 C13 C18 118.0(3) . . ?
C14 C13 P1 116.9(2) . . ?
C18 C13 P1 124.4(2) . . ?
C13 C14 C15 121.9(3) . . ?
C16 C15 C14 119.3(3) . . ?
C17 C16 C15 119.7(3) . . ?
C16 C17 C18 121.6(3) . . ?
C13 C18 C17 119.5(3) . . ?
C24 C19 C20 118.1(3) . . ?
C24 C19 N1 123.9(3) . . ?
C20 C19 N1 118.0(2) . . ?
C21 C20 C19 120.5(3) . . ?
C20 C21 C22 121.0(4) . . ?
C23 C22 C21 119.6(3) . . ?
C22 C23 C24 119.9(3) . . ?
C19 C24 C23 120.8(3) . . ?

loop_
_geom_bond_atom_site_label_1
_geom_bond_atom_site_label_2
_geom_bond_distance
_geom_bond_site_symmetry_2
_geom_bond_publ_flag
Pd1 C6 1.992(2) . ?
Pd1 N1 2.047(2) . ?
Pd1 Cl1 2.3502(12) . ?
Pd1 Cl1 2.5130(13) 2 ?
Pd1 Pd1 3.0453(17) 2 ?
Cl1 Pd1 2.5130(13) 2 ?
P1 N1 1.614(2) . ?
P1 C1 1.784(3) . ?
P1 C13 1.806(3) . ?
P1 C7 1.812(3) . ?
N1 C19 1.412(3) . ?
C1 C2 1.395(3) . ?
C1 C6 1.411(3) . ?
C2 C3 1.384(4) . ?
C3 C4 1.385(4) . ?
C4 C5 1.388(4) . ?
C5 C6 1.395(3) . ?
C7 C12 1.388(3) . ?
C7 C8 1.399(4) . ?
C8 C9 1.380(4) . ?
C9 C10 1.381(4) . ?
C10 C11 1.378(4) . ?
C11 C12 1.388(4) . ?
C13 C14 1.381(4) . ?
C13 C18 1.383(4) . ?
C14 C15 1.385(4) . ?
C15 C16 1.366(4) . ?
C16 C17 1.358(5) . ?
C17 C18 1.391(4) . ?
C19 C24 1.388(4) . ?
C19 C20 1.395(4) . ?
C20 C21 1.375(4) . ?
C21 C22 1.379(5) . ?
C22 C23 1.366(5) . ?
C23 C24 1.401(4) . ?
